data_4329653
loop_
_publ_author_name
'Wojciech Bury'
'Iwona Justyniak'
'Daniel Prochowicz'
'Anna Rola-Noworyta'
'Janusz Lewi\'nski'

_publ_contact_author
;
   Prof. Janusz Lewi\'nski,
   Department of Chemistry
   Warsaw University of Technology
   Noakowskiego 3,
   PL-00-664 Warszawa
   Poland
;
_publ_contact_author_email lewin@ch.pw.edu.pl
_publ_contact_author_fax '048 22 2347279'
_publ_contact_author_phone '048 22 2347315'
_publ_section_title
;
 Oxozinc Carboxylate Complexes: A New Synthetic Approach and the
 Carboxylate Ligand Effect on the Noncovalent-Interactions-Driven
 Self-Assembly
;
_journal_name_full 'Inorganic Chemistry'
_journal_page_first 7410
_journal_page_last 7414
_journal_paper_doi 10.1021/ic300864n
_journal_volume 51
_journal_year 2012
_chemical_formula_sum 'C27 H28 O7 Zn2'
_chemical_formula_weight 595.27
_chemical_name_systematic
;
 ?
;
_space_group_IT_number 2
_symmetry_cell_setting triclinic
_symmetry_space_group_name_Hall '-P 1'
_symmetry_space_group_name_H-M 'P -1'
_atom_sites_solution_hydrogens geom
_atom_sites_solution_primary direct
_atom_sites_solution_secondary difmap
_audit_creation_method SHELXL-97
_cell_angle_alpha 97.652(3)
_cell_angle_beta 101.911(2)
_cell_angle_gamma 95.374(3)
_cell_formula_units_Z 2
_cell_length_a 9.9271(5)
_cell_length_b 10.8259(4)
_cell_length_c 12.4851(7)
_cell_measurement_reflns_used 4665
_cell_measurement_temperature 100(2)
_cell_measurement_theta_max 27.485
_cell_measurement_theta_min 0.998
_cell_volume 1291.00(11)
_computing_cell_refinement 'Denzo & Scalepak (Otwinowski, Minor, 1997)'
_computing_data_collection 'Collect (Nonius B.V. 1998)'
_computing_data_reduction 'Denzo & Scalepak (Otwinowski, Minor, 1997)'
_computing_molecular_graphics
;
DIAMOND v2.1 (Brandenburg, 1999)
Ortep-3 for Windows, L.J.Farrugia (1997) J.Appl.Cryst. 30, 565,
ORTEP III (Burnett, Johnson, 1996)
;
_computing_publication_material
;
SHELXL-97 (Sheldrick, 1997),
;
_computing_structure_refinement 'SHELXL-97 (Sheldrick, 1997)'
_computing_structure_solution 'SHELXS-97 (Sheldrick, 1990)'
_diffrn_ambient_temperature 100(2)
_diffrn_measured_fraction_theta_full 0.984
_diffrn_measured_fraction_theta_max 0.984
_diffrn_measurement_device '\k-geometry diffractometr'
_diffrn_measurement_device_type 'Nonius Kappa-CCD'
_diffrn_measurement_method 'area detector \w scans'
_diffrn_radiation_monochromator graphite
_diffrn_radiation_source 'fine-focus sealed tube'
_diffrn_radiation_type MoK\a
_diffrn_radiation_wavelength 0.71073
_diffrn_reflns_av_R_equivalents 0.0283
_diffrn_reflns_av_sigmaI/netI 0.0350
_diffrn_reflns_limit_h_max 12
_diffrn_reflns_limit_h_min -12
_diffrn_reflns_limit_k_max 13
_diffrn_reflns_limit_k_min -13
_diffrn_reflns_limit_l_max 15
_diffrn_reflns_limit_l_min -15
_diffrn_reflns_number 8821
_diffrn_reflns_theta_full 25.68
_diffrn_reflns_theta_max 25.68
_diffrn_reflns_theta_min 2.74
_exptl_absorpt_coefficient_mu 1.902
_exptl_absorpt_correction_type multi-scan
_exptl_absorpt_process_details 'Scalepak (Otwinowski, Minor, 1997)'
_exptl_crystal_colour colorless
_exptl_crystal_density_diffrn 1.531
_exptl_crystal_description rhomboidal
_exptl_crystal_F_000 612
_exptl_crystal_size_max 0.48
_exptl_crystal_size_mid 0.35
_exptl_crystal_size_min 0.25
_refine_diff_density_max 0.351
_refine_diff_density_min -0.418
_refine_diff_density_rms 0.072
_refine_ls_extinction_method none
_refine_ls_goodness_of_fit_ref 1.082
_refine_ls_hydrogen_treatment mixed
_refine_ls_matrix_type full
_refine_ls_number_parameters 326
_refine_ls_number_reflns 4820
_refine_ls_number_restraints 0
_refine_ls_restrained_S_all 1.082
_refine_ls_R_factor_all 0.0397
_refine_ls_R_factor_gt 0.0332
_refine_ls_shift/su_max 0.000
_refine_ls_shift/su_mean 0.000
_refine_ls_structure_factor_coef Fsqd
_refine_ls_weighting_details 'calc w=1/[\s^2^(Fo^2^)+(0.0000P)^2^+2.5436P] where P=(Fo^2^+2Fc^2^)/3'
_refine_ls_weighting_scheme calc
_refine_ls_wR_factor_gt 0.0673
_refine_ls_wR_factor_ref 0.0698
_reflns_number_gt 4316
_reflns_number_total 4820
_reflns_threshold_expression I>2\s(I)
_cod_data_source_file ic300864n_si_001_1.cif
_cod_data_source_block comp1
_cod_database_code 4329653

loop_
_symmetry_equiv_pos_as_xyz
'x, y, z'
'-x, -y, -z'

loop_
_atom_site_label
_atom_site_type_symbol
_atom_site_fract_x
_atom_site_fract_y
_atom_site_fract_z
_atom_site_U_iso_or_equiv
_atom_site_adp_type
_atom_site_occupancy
_atom_site_symmetry_multiplicity
_atom_site_calc_flag
_atom_site_refinement_flags
C1 C -0.0998(3) 0.1417(3) 0.1458(3) 0.0237(6) Uani 1 1 d .
H1A H -0.1561 0.1556 0.2021 0.028 Uiso 1 1 calc R
H1B H -0.0992 0.2161 0.1075 0.028 Uiso 1 1 calc R
C2 C -0.1680(3) 0.0264(3) 0.0617(3) 0.0286(7) Uani 1 1 d .
H2A H -0.1159 0.0148 0.0031 0.043 Uiso 1 1 calc R
H2B H -0.2636 0.0381 0.0290 0.043 Uiso 1 1 calc R
H2C H -0.1683 -0.0479 0.0987 0.043 Uiso 1 1 calc R
C3 C 0.7247(3) 0.1292(3) 0.4237(2) 0.0213(6) Uani 1 1 d .
H3A H 0.7206 0.1876 0.4908 0.026 Uiso 1 1 calc R
H3B H 0.7263 0.1772 0.3617 0.026 Uiso 1 1 calc R
C4 C 0.8503(3) 0.0579(3) 0.4448(3) 0.0262(7) Uani 1 1 d .
H4A H 0.8684 0.0367 0.5208 0.031 Uiso 1 1 calc R
H4B H 0.9342 0.1074 0.4342 0.031 Uiso 1 1 calc R
C5 C 0.8075(3) -0.0606(3) 0.3580(3) 0.0251(6) Uani 1 1 d .
H5A H 0.8478 -0.0517 0.2928 0.030 Uiso 1 1 calc R
H5B H 0.8392 -0.1349 0.3894 0.030 Uiso 1 1 calc R
C6 C 0.6495(3) -0.0739(3) 0.3256(2) 0.0233(6) Uani 1 1 d .
H6A H 0.6176 -0.0674 0.2462 0.028 Uiso 1 1 calc R
H6B H 0.6090 -0.1560 0.3390 0.028 Uiso 1 1 calc R
C7 C 0.3673(3) 0.1915(2) 0.1502(2) 0.0159(5) Uani 1 1 d .
C8 C 0.4163(3) 0.2475(2) 0.0599(2) 0.0162(5) Uani 1 1 d .
C9 C 0.3304(3) 0.3164(3) -0.0052(2) 0.0213(6) Uani 1 1 d .
H9 H 0.2416 0.3287 0.0085 0.026 Uiso 1 1 calc R
C10 C 0.3750(3) 0.3668(3) -0.0900(3) 0.0272(7) Uani 1 1 d .
H10 H 0.3165 0.4136 -0.1347 0.033 Uiso 1 1 calc R
C11 C 0.5044(3) 0.3492(3) -0.1097(3) 0.0288(7) Uani 1 1 d .
H11 H 0.5347 0.3843 -0.1677 0.035 Uiso 1 1 calc R
C12 C 0.5902(3) 0.2804(3) -0.0450(3) 0.0292(7) Uani 1 1 d .
H12 H 0.6789 0.2682 -0.0589 0.035 Uiso 1 1 calc R
C13 C 0.5459(3) 0.2296(3) 0.0398(2) 0.0227(6) Uani 1 1 d .
H13 H 0.6044 0.1824 0.0842 0.027 Uiso 1 1 calc R
C14 C 0.2035(3) -0.1259(2) 0.2634(2) 0.0161(5) Uani 1 1 d .
C15 C 0.1604(3) -0.2649(2) 0.2382(2) 0.0167(6) Uani 1 1 d .
C16 C 0.0362(3) -0.3132(3) 0.1634(2) 0.0208(6) Uani 1 1 d .
H16 H -0.0240 -0.2580 0.1318 0.025 Uiso 1 1 calc R
C17 C 0.0010(3) -0.4419(3) 0.1352(3) 0.0248(6) Uani 1 1 d .
H17 H -0.0835 -0.4752 0.0841 0.030 Uiso 1 1 calc R
C18 C 0.0889(3) -0.5227(3) 0.1816(3) 0.0257(7) Uani 1 1 d .
H18 H 0.0656 -0.6110 0.1608 0.031 Uiso 1 1 calc R
C19 C 0.2108(3) -0.4742(3) 0.2583(3) 0.0250(7) Uani 1 1 d .
H19 H 0.2698 -0.5294 0.2915 0.030 Uiso 1 1 calc R
C20 C 0.2466(3) -0.3460(3) 0.2864(2) 0.0200(6) Uani 1 1 d .
H20 H 0.3302 -0.3131 0.3388 0.024 Uiso 1 1 calc R
C21 C 0.2784(3) 0.2528(2) 0.4461(2) 0.0168(6) Uani 1 1 d .
C22 C 0.2716(3) 0.3638(2) 0.5291(2) 0.0171(6) Uani 1 1 d .
C23 C 0.1448(3) 0.3927(3) 0.5486(2) 0.0253(6) Uani 1 1 d .
H23 H 0.0617 0.3427 0.5079 0.030 Uiso 1 1 calc R
C24 C 0.1384(4) 0.4938(3) 0.6271(3) 0.0320(7) Uani 1 1 d .
H24 H 0.0511 0.5127 0.6402 0.038 Uiso 1 1 calc R
C25 C 0.2584(4) 0.5672(3) 0.6862(3) 0.0314(8) Uani 1 1 d .
H25 H 0.2539 0.6357 0.7409 0.038 Uiso 1 1 calc R
C26 C 0.3859(4) 0.5409(3) 0.6660(3) 0.0289(7) Uani 1 1 d .
H26 H 0.4684 0.5929 0.7053 0.035 Uiso 1 1 calc R
C27 C 0.3928(3) 0.4390(3) 0.5886(2) 0.0208(6) Uani 1 1 d .
H27 H 0.4803 0.4202 0.5760 0.025 Uiso 1 1 calc R
O1 O 0.60893(18) 0.02926(16) 0.39561(15) 0.0159(4) Uani 1 1 d .
O2 O 0.4483(2) 0.12691(18) 0.20536(16) 0.0207(4) Uani 1 1 d .
O3 O 0.25044(19) 0.21192(17) 0.16801(16) 0.0196(4) Uani 1 1 d .
O4 O 0.1239(2) -0.05535(17) 0.21771(17) 0.0222(4) Uani 1 1 d .
O5 O 0.32036(19) -0.08916(17) 0.32861(16) 0.0198(4) Uani 1 1 d .
O6 O 0.1669(2) 0.19688(18) 0.38546(16) 0.0228(4) Uani 1 1 d .
O7 O 0.3978(2) 0.22103(17) 0.44389(16) 0.0206(4) Uani 1 1 d .
Zn1 Zn 0.09230(3) 0.12703(3) 0.22118(3) 0.01465(8) Uani 1 1 d .
Zn2 Zn 0.41618(3) 0.07627(3) 0.34257(3) 0.01527(8) Uani 1 1 d .

loop_
_atom_site_aniso_label
_atom_site_aniso_U_11
_atom_site_aniso_U_22
_atom_site_aniso_U_33
_atom_site_aniso_U_23
_atom_site_aniso_U_13
_atom_site_aniso_U_12
C1 0.0164(14) 0.0200(14) 0.0298(17) -0.0016(12) -0.0023(12) 0.0019(11)
C2 0.0188(15) 0.0335(17) 0.0271(17) -0.0101(14) -0.0015(13) 0.0063(13)
C3 0.0168(14) 0.0200(14) 0.0258(16) 0.0060(12) 0.0017(12) -0.0016(11)
C4 0.0150(15) 0.0372(17) 0.0277(17) 0.0060(14) 0.0069(12) 0.0028(12)
C5 0.0221(15) 0.0311(16) 0.0285(17) 0.0114(13) 0.0125(13) 0.0106(12)
C6 0.0260(16) 0.0239(15) 0.0194(15) -0.0017(12) 0.0035(12) 0.0099(12)
C7 0.0175(14) 0.0133(12) 0.0150(14) -0.0025(10) 0.0029(11) 0.0013(10)
C8 0.0155(13) 0.0148(13) 0.0159(14) -0.0012(11) 0.0016(11) -0.0008(10)
C9 0.0174(14) 0.0222(14) 0.0251(16) 0.0053(12) 0.0053(12) 0.0038(11)
C10 0.0274(17) 0.0301(16) 0.0281(17) 0.0127(13) 0.0086(13) 0.0063(13)
C11 0.0297(17) 0.0345(17) 0.0224(16) 0.0051(13) 0.0091(13) -0.0031(13)
C12 0.0211(16) 0.0443(19) 0.0245(17) 0.0061(14) 0.0101(13) 0.0035(14)
C13 0.0199(15) 0.0303(16) 0.0187(15) 0.0042(12) 0.0048(12) 0.0048(12)
C14 0.0180(14) 0.0169(13) 0.0145(13) 0.0025(11) 0.0060(11) 0.0026(10)
C15 0.0190(14) 0.0155(13) 0.0172(14) 0.0026(11) 0.0079(11) 0.0019(10)
C16 0.0199(15) 0.0192(14) 0.0233(15) 0.0021(12) 0.0055(12) 0.0022(11)
C17 0.0225(16) 0.0220(15) 0.0282(17) -0.0015(13) 0.0065(13) 0.0007(12)
C18 0.0271(16) 0.0152(13) 0.0359(18) 0.0005(12) 0.0133(14) -0.0019(12)
C19 0.0261(16) 0.0224(15) 0.0308(17) 0.0089(13) 0.0108(13) 0.0083(12)
C20 0.0186(14) 0.0225(14) 0.0199(15) 0.0042(12) 0.0051(12) 0.0044(11)
C21 0.0201(14) 0.0163(13) 0.0150(14) 0.0056(11) 0.0041(11) 0.0017(11)
C22 0.0212(14) 0.0191(13) 0.0122(13) 0.0055(11) 0.0033(11) 0.0052(11)
C23 0.0257(16) 0.0292(16) 0.0223(16) 0.0040(13) 0.0073(13) 0.0062(12)
C24 0.041(2) 0.0345(17) 0.0273(17) 0.0071(14) 0.0154(15) 0.0199(15)
C25 0.057(2) 0.0238(15) 0.0174(16) 0.0042(13) 0.0130(15) 0.0153(15)
C26 0.0396(19) 0.0206(15) 0.0224(16) -0.0014(12) 0.0022(14) -0.0005(13)
C27 0.0221(15) 0.0206(14) 0.0197(15) 0.0043(12) 0.0030(12) 0.0041(11)
O1 0.0112(9) 0.0179(9) 0.0182(10) 0.0010(8) 0.0031(7) 0.0029(7)
O2 0.0205(10) 0.0252(10) 0.0185(10) 0.0068(8) 0.0046(8) 0.0085(8)
O3 0.0181(10) 0.0195(10) 0.0243(11) 0.0057(8) 0.0097(8) 0.0034(8)
O4 0.0227(11) 0.0138(9) 0.0273(11) 0.0030(8) -0.0016(9) 0.0038(8)
O5 0.0182(10) 0.0175(9) 0.0220(11) 0.0035(8) 0.0005(8) 0.0015(8)
O6 0.0178(10) 0.0301(11) 0.0174(10) -0.0026(8) 0.0041(8) -0.0038(8)
O7 0.0191(10) 0.0197(10) 0.0228(11) -0.0013(8) 0.0055(8) 0.0055(8)
Zn1 0.01236(16) 0.01395(15) 0.01682(17) 0.00177(12) 0.00184(12) 0.00147(11)
Zn2 0.01310(16) 0.01533(16) 0.01652(17) 0.00107(12) 0.00196(12) 0.00237(12)

loop_
_atom_type_symbol
_atom_type_description
_atom_type_scat_dispersion_real
_atom_type_scat_dispersion_imag
_atom_type_scat_source
C C 0.0033 0.0016 'International Tables Vol C Tables 4.2.6.8 and 6.1.1.4'
H H 0.0000 0.0000 'International Tables Vol C Tables 4.2.6.8 and 6.1.1.4'
O O 0.0106 0.0060 'International Tables Vol C Tables 4.2.6.8 and 6.1.1.4'
Zn Zn 0.2839 1.4301 'International Tables Vol C Tables 4.2.6.8 and 6.1.1.4'

loop_
_geom_angle_atom_site_label_1
_geom_angle_atom_site_label_2
_geom_angle_atom_site_label_3
_geom_angle
C2 C1 Zn1 113.28(19)
C2 C1 H1A 108.9
Zn1 C1 H1A 108.9
C2 C1 H1B 108.9
Zn1 C1 H1B 108.9
H1A C1 H1B 107.7
C1 C2 H2A 109.5
C1 C2 H2B 109.5
H2A C2 H2B 109.5
C1 C2 H2C 109.5
H2A C2 H2C 109.5
H2B C2 H2C 109.5
O1 C3 C4 102.8(2)
O1 C3 H3A 111.2
C4 C3 H3A 111.2
O1 C3 H3B 111.2
C4 C3 H3B 111.2
H3A C3 H3B 109.1
C3 C4 C5 103.2(2)
C3 C4 H4A 111.1
C5 C4 H4A 111.1
C3 C4 H4B 111.1
C5 C4 H4B 111.1
H4A C4 H4B 109.1
C6 C5 C4 105.4(2)
C6 C5 H5A 110.7
C4 C5 H5A 110.7
C6 C5 H5B 110.7
C4 C5 H5B 110.7
H5A C5 H5B 108.8
O1 C6 C5 105.6(2)
O1 C6 H6A 110.6
C5 C6 H6A 110.6
O1 C6 H6B 110.6
C5 C6 H6B 110.6
H6A C6 H6B 108.7
O3 C7 O2 124.2(2)
O3 C7 C8 118.6(2)
O2 C7 C8 117.2(2)
C13 C8 C9 120.1(3)
C13 C8 C7 120.3(2)
C9 C8 C7 119.7(2)
C10 C9 C8 119.6(3)
C10 C9 H9 120.2
C8 C9 H9 120.2
C11 C10 C9 120.2(3)
C11 C10 H10 119.9
C9 C10 H10 119.9
C10 C11 C12 120.3(3)
C10 C11 H11 119.9
C12 C11 H11 119.9
C13 C12 C11 119.8(3)
C13 C12 H12 120.1
C11 C12 H12 120.1
C12 C13 C8 120.0(3)
C12 C13 H13 120.0
C8 C13 H13 120.0
O4 C14 O5 125.1(2)
O4 C14 C15 118.5(2)
O5 C14 C15 116.4(2)
C20 C15 C16 119.9(2)
C20 C15 C14 120.1(2)
C16 C15 C14 119.9(2)
C17 C16 C15 119.7(3)
C17 C16 H16 120.2
C15 C16 H16 120.2
C16 C17 C18 120.2(3)
C16 C17 H17 119.9
C18 C17 H17 119.9
C19 C18 C17 119.9(3)
C19 C18 H18 120.1
C17 C18 H18 120.1
C20 C19 C18 120.1(3)
C20 C19 H19 119.9
C18 C19 H19 119.9
C19 C20 C15 120.1(3)
C19 C20 H20 119.9
C15 C20 H20 119.9
O6 C21 O7 124.9(3)
O6 C21 C22 118.2(2)
O7 C21 C22 116.9(2)
C23 C22 C27 119.1(3)
C23 C22 C21 120.4(3)
C27 C22 C21 120.5(2)
C24 C23 C22 120.5(3)
C24 C23 H23 119.7
C22 C23 H23 119.7
C25 C24 C23 120.1(3)
C25 C24 H24 119.9
C23 C24 H24 119.9
C24 C25 C26 120.0(3)
C24 C25 H25 120.0
C26 C25 H25 120.0
C27 C26 C25 120.0(3)
C27 C26 H26 120.0
C25 C26 H26 120.0
C26 C27 C22 120.2(3)
C26 C27 H27 119.9
C22 C27 H27 119.9
C3 O1 C6 106.8(2)
C3 O1 Zn2 117.81(15)
C6 O1 Zn2 116.18(15)
C7 O2 Zn2 121.71(17)
C7 O3 Zn1 139.64(17)
C14 O4 Zn1 142.48(18)
C14 O5 Zn2 123.02(17)
C21 O6 Zn1 137.29(18)
C21 O7 Zn2 119.85(18)
C1 Zn1 O3 118.60(11)
C1 Zn1 O4 110.97(10)
O3 Zn1 O4 106.24(8)
C1 Zn1 O6 121.28(11)
O3 Zn1 O6 95.92(8)
O4 Zn1 O6 101.38(8)
O5 Zn2 O7 125.90(8)
O5 Zn2 O2 115.51(8)
O7 Zn2 O2 110.08(8)
O5 Zn2 O1 95.96(7)
O7 Zn2 O1 106.77(8)
O2 Zn2 O1 96.10(8)

loop_
_geom_bond_atom_site_label_1
_geom_bond_atom_site_label_2
_geom_bond_distance
C1 C2 1.523(4)
C1 Zn1 1.976(3)
C1 H1A 0.9900
C1 H1B 0.9900
C2 H2A 0.9800
C2 H2B 0.9800
C2 H2C 0.9800
C3 O1 1.454(3)
C3 C4 1.522(4)
C3 H3A 0.9900
C3 H3B 0.9900
C4 C5 1.529(4)
C4 H4A 0.9900
C4 H4B 0.9900
C5 C6 1.525(4)
C5 H5A 0.9900
C5 H5B 0.9900
C6 O1 1.464(3)
C6 H6A 0.9900
C6 H6B 0.9900
C7 O3 1.260(3)
C7 O2 1.270(3)
C7 C8 1.493(4)
C8 C13 1.387(4)
C8 C9 1.393(4)
C9 C10 1.384(4)
C9 H9 0.9500
C10 C11 1.382(4)
C10 H10 0.9500
C11 C12 1.388(4)
C11 H11 0.9500
C12 C13 1.385(4)
C12 H12 0.9500
C13 H13 0.9500
C14 O4 1.256(3)
C14 O5 1.266(3)
C14 C15 1.498(4)
C15 C20 1.391(4)
C15 C16 1.393(4)
C16 C17 1.384(4)
C16 H16 0.9500
C17 C18 1.390(4)
C17 H17 0.9500
C18 C19 1.388(4)
C18 H18 0.9500
C19 C20 1.379(4)
C19 H19 0.9500
C20 H20 0.9500
C21 O6 1.253(3)
C21 O7 1.269(3)
C21 C22 1.494(4)
C22 C23 1.387(4)
C22 C27 1.396(4)
C23 C24 1.384(4)
C23 H23 0.9500
C24 C25 1.378(5)
C24 H24 0.9500
C25 C26 1.388(5)
C25 H25 0.9500
C26 C27 1.383(4)
C26 H26 0.9500
C27 H27 0.9500
O1 Zn2 2.0267(18)
O2 Zn2 1.9440(19)
O3 Zn1 2.0179(18)
O4 Zn1 2.0243(18)
O5 Zn2 1.9163(18)
O6 Zn1 2.0451(19)
O7 Zn2 1.9264(19)
